data_7121224
loop_
_publ_author_name
'Viswanadh, N.'
'Ghotekar, Ganesh S.'
'Thoke, Mahesh B.'
'Velayudham, R.'
'Shaikh, Aslam C.'
'Karthikeyan, M.'
'Muthukrishnan, M.'

_publ_section_title
;
 Transition metal free regio-selective C-H hydroxylation of chromanones
 towards the synthesis of hydroxyl-chromanones using PhI(OAc)<sub>2</sub>
 as the oxidant.
;
_journal_issue 18
_journal_name_full 'Chemical communications (Cambridge, England)'
_journal_page_first 2252
_journal_page_last 2255
_journal_paper_doi 10.1039/c7cc08588e
_journal_volume 54
_journal_year 2018
_chemical_formula_moiety 'C14 H16 O3'
_chemical_formula_sum 'C14 H16 O3'
_chemical_formula_weight 232.27
_space_group_crystal_system monoclinic
_space_group_IT_number 14
_space_group_name_Hall '-P 2ybc'
_space_group_name_H-M_alt 'P 1 21/c 1'
_symmetry_space_group_name_Hall '-P 2ybc'
_symmetry_space_group_name_H-M 'P 1 21/c 1'
_atom_sites_solution_hydrogens geom
_audit_creation_method SHELXL-2013
_audit_update_record
;
2016-03-03 deposited with the CCDC.
2018-01-30 downloaded from the CCDC.
;
_cell_angle_alpha 90
_cell_angle_beta 91.652(2)
_cell_angle_gamma 90
_cell_formula_units_Z 12
_cell_length_a 21.1661(9)
_cell_length_b 6.9223(3)
_cell_length_c 23.4838(9)
_cell_measurement_reflns_used 9891
_cell_measurement_temperature 373(2)
_cell_measurement_theta_max 31.44
_cell_measurement_theta_min 2.55
_cell_volume 3439.4(2)
_computing_cell_refinement 'Bruker SAINT'
_computing_data_collection 'Bruker APEX2'
_computing_data_reduction 'Bruker SAINT'
_computing_molecular_graphics 'Bruker SHELXTL'
_computing_publication_material 'Bruker SHELXTL'
_computing_structure_refinement 'SHELXL-2013 (Sheldrick, 2013)'
_computing_structure_solution 'SHELXS-97 (Sheldrick, 2008)'
_diffrn_ambient_temperature 373(2)
_diffrn_measured_fraction_theta_full 0.970
_diffrn_measured_fraction_theta_max 1.000
_diffrn_measurement_device_type 'Bruker APEX-II CCD'
_diffrn_measurement_method '\f and \w scans'
_diffrn_radiation_monochromator graphite
_diffrn_radiation_source 'fine-focus sealed tube'
_diffrn_radiation_type MoK\a
_diffrn_radiation_wavelength 0.71073
_diffrn_reflns_av_R_equivalents 0.0443
_diffrn_reflns_av_unetI/netI 0.0257
_diffrn_reflns_Laue_measured_fraction_full 0.970
_diffrn_reflns_Laue_measured_fraction_max 1.000
_diffrn_reflns_limit_h_max 25
_diffrn_reflns_limit_h_min -25
_diffrn_reflns_limit_k_max 8
_diffrn_reflns_limit_k_min -8
_diffrn_reflns_limit_l_max 27
_diffrn_reflns_limit_l_min -27
_diffrn_reflns_number 46855
_diffrn_reflns_point_group_measured_fraction_full 0.970
_diffrn_reflns_point_group_measured_fraction_max 1.000
_diffrn_reflns_theta_full 25.242
_diffrn_reflns_theta_max 24.998
_diffrn_reflns_theta_min 1.735
_exptl_absorpt_coefficient_mu 0.094
_exptl_absorpt_correction_T_max 0.962
_exptl_absorpt_correction_T_min 0.950
_exptl_absorpt_correction_type multi-scan
_exptl_absorpt_process_details 'bruker SADABS'
_exptl_crystal_colour colourless
_exptl_crystal_density_diffrn 1.346
_exptl_crystal_description block
_exptl_crystal_F_000 1488
_exptl_crystal_recrystallization_method 'Re-crystallisation from solvent'
_exptl_crystal_size_max 0.550
_exptl_crystal_size_mid 0.490
_exptl_crystal_size_min 0.420
_refine_diff_density_max 0.252
_refine_diff_density_min -0.247
_refine_diff_density_rms 0.048
_refine_ls_extinction_method none
_refine_ls_goodness_of_fit_ref 1.164
_refine_ls_hydrogen_treatment constr
_refine_ls_matrix_type full
_refine_ls_number_parameters 463
_refine_ls_number_reflns 6049
_refine_ls_number_restraints 0
_refine_ls_restrained_S_all 1.164
_refine_ls_R_factor_all 0.0641
_refine_ls_R_factor_gt 0.0528
_refine_ls_shift/su_max 0.000
_refine_ls_shift/su_mean 0.000
_refine_ls_structure_factor_coef Fsqd
_refine_ls_weighting_details 'w=1/[\s^2^(Fo^2^)+(0.0341P)^2^+2.8380P] where P=(Fo^2^+2Fc^2^)/3'
_refine_ls_weighting_scheme calc
_refine_ls_wR_factor_gt 0.1050
_refine_ls_wR_factor_ref 0.1099
_reflns_Friedel_coverage 0.000
_reflns_number_gt 5207
_reflns_number_total 6049
_reflns_threshold_expression 'I > 2\s(I)'
_cod_data_source_file c7cc08588e2.cif
_cod_data_source_block DCM_0m
_cod_depositor_comments 'Adding full bibliography for 7121224--7121225.cif.'
_cod_database_code 7121224
_shelx_space_group_comment
;
The symmetry employed for this shelxl refinement is uniquely defined
by the following loop, which should always be used as a source of
symmetry information in preference to the above space-group names.
They are only intended as comments.
;
_shelx_estimated_absorpt_t_min 0.950
_shelx_estimated_absorpt_t_max 0.962
_shelxl_version_number 2013-3
_solvent_exptl_crystal_recrystallization_method 'Ethyl acetate - light petroleum ether'

loop_
_space_group_symop_operation_xyz
'x, y, z'
'-x, y+1/2, -z+1/2'
'-x, -y, -z'
'x, -y-1/2, z-1/2'

loop_
_atom_site_label
_atom_site_type_symbol
_atom_site_fract_x
_atom_site_fract_y
_atom_site_fract_z
_atom_site_U_iso_or_equiv
_atom_site_adp_type
_atom_site_occupancy
_atom_site_site_symmetry_order
_atom_site_calc_flag
_atom_site_refinement_flags_posn
_atom_site_refinement_flags_adp
O1A O 0.39529(6) 0.27498(19) 0.08330(5) 0.0131(3) Uani 1 1 d . .
C2A C 0.35722(9) 0.3073(3) 0.03105(8) 0.0128(4) Uani 1 1 d . .
C3A C 0.29878(9) 0.4224(3) 0.04662(8) 0.0155(4) Uani 1 1 d . .
H3A1 H 0.2751 0.4550 0.0120 0.019 Uiso 1 1 calc R U
H3A2 H 0.2720 0.3419 0.0696 0.019 Uiso 1 1 calc R U
C4A C 0.31404(9) 0.6056(3) 0.07887(8) 0.0127(4) Uani 1 1 d . .
C5A C 0.39549(9) 0.7732(3) 0.14006(8) 0.0144(4) Uani 1 1 d . .
H5A H 0.3708 0.8843 0.1391 0.017 Uiso 1 1 calc R U
C6A C 0.45244(9) 0.7722(3) 0.17026(8) 0.0144(4) Uani 1 1 d . .
C7A C 0.48870(9) 0.6028(3) 0.17258(8) 0.0147(4) Uani 1 1 d . .
H7A H 0.5266 0.6011 0.1936 0.018 Uiso 1 1 calc R U
C8A C 0.46878(9) 0.4386(3) 0.14406(8) 0.0134(4) Uani 1 1 d . .
H8A H 0.4931 0.3268 0.1461 0.016 Uiso 1 1 calc R U
C9A C 0.41228(9) 0.4400(3) 0.11214(8) 0.0132(4) Uani 1 1 d . .
C10A C 0.37483(9) 0.6077(3) 0.11086(8) 0.0124(4) Uani 1 1 d . .
C11A C 0.39784(9) 0.4112(3) -0.01244(8) 0.0146(4) Uani 1 1 d . .
H11A H 0.3723 0.4385 -0.0464 0.017 Uiso 1 1 calc R U
H11B H 0.4122 0.5334 0.0034 0.017 Uiso 1 1 calc R U
C12A C 0.45501(9) 0.2910(3) -0.02862(8) 0.0161(4) Uani 1 1 d . .
H12A H 0.4789 0.3600 -0.0568 0.019 Uiso 1 1 calc R U
H12B H 0.4823 0.2714 0.0048 0.019 Uiso 1 1 calc R U
C13A C 0.43437(10) 0.0958(3) -0.05266(9) 0.0185(5) Uani 1 1 d . .
H13B H 0.4099 0.1150 -0.0878 0.022 Uiso 1 1 calc R U
H13A H 0.4714 0.0199 -0.0614 0.022 Uiso 1 1 calc R U
C14A C 0.39465(9) -0.0134(3) -0.01022(9) 0.0182(5) Uani 1 1 d . .
H14A H 0.4210 -0.0490 0.0226 0.022 Uiso 1 1 calc R U
H14B H 0.3788 -0.1314 -0.0278 0.022 Uiso 1 1 calc R U
C15A C 0.33878(9) 0.1075(3) 0.00958(9) 0.0157(4) Uani 1 1 d . .
H15A H 0.3084 0.1213 -0.0219 0.019 Uiso 1 1 calc R U
H15B H 0.3181 0.0386 0.0398 0.019 Uiso 1 1 calc R U
O16A O 0.27713(6) 0.7422(2) 0.07926(6) 0.0155(3) Uani 1 1 d . .
O17A O 0.47584(6) 0.9298(2) 0.19892(6) 0.0210(3) Uani 1 1 d . .
H17A H 0.4472 1.0070 0.2041 0.031 Uiso 1 1 calc R U
O1B O 0.27691(6) 0.65844(19) 0.24363(5) 0.0132(3) Uani 1 1 d . .
C2B C 0.31553(9) 0.6008(3) 0.29370(8) 0.0127(4) Uani 1 1 d . .
C3B C 0.36716(9) 0.4650(3) 0.27382(8) 0.0155(4) Uani 1 1 d . .
H3B2 H 0.3966 0.5378 0.2513 0.019 Uiso 1 1 calc R U
H3B1 H 0.3902 0.4149 0.3069 0.019 Uiso 1 1 calc R U
C4B C 0.34207(9) 0.2982(3) 0.23888(8) 0.0120(4) Uani 1 1 d . .
C5B C 0.24834(9) 0.1710(3) 0.18345(8) 0.0132(4) Uani 1 1 d . .
H5B H 0.2664 0.0486 0.1836 0.016 Uiso 1 1 calc R U
C6B C 0.19107(9) 0.2028(3) 0.15530(8) 0.0122(4) Uani 1 1 d . .
C7B C 0.16656(9) 0.3913(3) 0.15226(8) 0.0140(4) Uani 1 1 d . .
H7B H 0.1300 0.4150 0.1305 0.017 Uiso 1 1 calc R U
C8B C 0.19600(9) 0.5425(3) 0.18117(8) 0.0145(4) Uani 1 1 d . .
H8B H 0.1789 0.6662 0.1793 0.017 Uiso 1 1 calc R U
C9B C 0.25113(9) 0.5081(3) 0.21300(8) 0.0116(4) Uani 1 1 d . .
C10B C 0.27903(9) 0.3239(3) 0.21178(8) 0.0117(4) Uani 1 1 d . .
C11B C 0.34310(9) 0.7886(3) 0.31747(9) 0.0164(4) Uani 1 1 d . .
H11C H 0.3665 0.8526 0.2880 0.020 Uiso 1 1 calc R U
H11D H 0.3725 0.7589 0.3487 0.020 Uiso 1 1 calc R U
C12B C 0.29236(10) 0.9259(3) 0.33868(9) 0.0193(5) Uani 1 1 d . .
H12C H 0.3126 1.0380 0.3560 0.023 Uiso 1 1 calc R U
H12D H 0.2665 0.9700 0.3065 0.023 Uiso 1 1 calc R U
C13B C 0.25014(10) 0.8299(3) 0.38201(9) 0.0222(5) Uani 1 1 d . .
H13C H 0.2165 0.9178 0.3919 0.027 Uiso 1 1 calc R U
H13D H 0.2748 0.8011 0.4164 0.027 Uiso 1 1 calc R U
C14B C 0.22157(9) 0.6429(3) 0.35765(9) 0.0180(5) Uani 1 1 d . .
H14C H 0.1973 0.5793 0.3866 0.022 Uiso 1 1 calc R U
H14D H 0.1931 0.6736 0.3259 0.022 Uiso 1 1 calc R U
C15B C 0.27306(9) 0.5064(3) 0.33762(8) 0.0146(4) Uani 1 1 d . .
H15D H 0.2534 0.3923 0.3209 0.017 Uiso 1 1 calc R U
H15C H 0.2989 0.4656 0.3702 0.017 Uiso 1 1 calc R U
O16B O 0.37355(6) 0.1520(2) 0.23165(6) 0.0161(3) Uani 1 1 d . .
O17B O 0.16031(6) 0.0489(2) 0.13137(6) 0.0164(3) Uani 1 1 d . .
H17B H 0.1267 0.0850 0.1168 0.025 Uiso 1 1 calc R U
O1C O 0.07147(6) 0.16364(19) 0.41158(5) 0.0129(3) Uani 1 1 d . .
C2C C 0.03071(9) 0.2027(3) 0.36122(8) 0.0125(4) Uani 1 1 d . .
C3C C -0.02614(9) 0.3155(3) 0.38106(8) 0.0140(4) Uani 1 1 d . .
H3C1 H -0.0532 0.3469 0.3483 0.017 Uiso 1 1 calc R U
H3C2 H -0.0502 0.2350 0.4064 0.017 Uiso 1 1 calc R U
C4C C -0.00768(9) 0.4991(3) 0.41154(8) 0.0118(4) Uani 1 1 d . .
C5C C 0.07767(9) 0.6595(3) 0.47082(8) 0.0133(4) Uani 1 1 d . .
H5C H 0.0549 0.7743 0.4699 0.016 Uiso 1 1 calc R U
C6C C 0.13432(9) 0.6487(3) 0.50127(8) 0.0141(4) Uani 1 1 d . .
C7C C 0.16734(9) 0.4745(3) 0.50318(8) 0.0152(4) Uani 1 1 d . .
H7C H 0.2048 0.4662 0.5248 0.018 Uiso 1 1 calc R U
C8C C 0.14573(9) 0.3141(3) 0.47375(8) 0.0146(4) Uani 1 1 d . .
H8C H 0.1685 0.1992 0.4755 0.017 Uiso 1 1 calc R U
C9C C 0.08959(9) 0.3251(3) 0.44143(8) 0.0120(4) Uani 1 1 d . .
C10C C 0.05458(9) 0.4971(3) 0.44130(8) 0.0128(4) Uani 1 1 d . .
C11C C 0.06870(9) 0.3124(3) 0.31706(8) 0.0136(4) Uani 1 1 d . .
H11F H 0.0413 0.3426 0.2844 0.016 Uiso 1 1 calc R U
H11E H 0.0835 0.4333 0.3335 0.016 Uiso 1 1 calc R U
C12C C 0.12534(9) 0.1960(3) 0.29717(8) 0.0173(4) Uani 1 1 d . .
H12F H 0.1472 0.2684 0.2683 0.021 Uiso 1 1 calc R U
H12E H 0.1547 0.1746 0.3291 0.021 Uiso 1 1 calc R U
C13C C 0.10383(10) 0.0020(3) 0.27267(9) 0.0199(5) Uani 1 1 d . .
H13F H 0.0776 0.0235 0.2387 0.024 Uiso 1 1 calc R U
H13E H 0.1405 -0.0723 0.2619 0.024 Uiso 1 1 calc R U
C14C C 0.06651(10) -0.1117(3) 0.31594(9) 0.0179(5) Uani 1 1 d . .
H14F H 0.0945 -0.1482 0.3476 0.021 Uiso 1 1 calc R U
H14E H 0.0505 -0.2292 0.2983 0.021 Uiso 1 1 calc R U
C15C C 0.01130(9) 0.0048(3) 0.33836(8) 0.0150(4) Uani 1 1 d . .
H15E H -0.0201 0.0217 0.3079 0.018 Uiso 1 1 calc R U
H15F H -0.0082 -0.0677 0.3685 0.018 Uiso 1 1 calc R U
O16C O -0.04321(6) 0.6398(2) 0.41290(5) 0.0140(3) Uani 1 1 d . .
O17C O 0.15545(7) 0.8099(2) 0.52970(6) 0.0189(3) Uani 1 1 d . .
H17C H 0.1884 0.7844 0.5474 0.028 Uiso 1 1 calc R U

loop_
_atom_site_aniso_label
_atom_site_aniso_U_11
_atom_site_aniso_U_22
_atom_site_aniso_U_33
_atom_site_aniso_U_23
_atom_site_aniso_U_13
_atom_site_aniso_U_12
O1A 0.0131(7) 0.0117(7) 0.0144(7) 0.0022(6) -0.0027(5) -0.0004(6)
C2A 0.0096(9) 0.0165(11) 0.0120(10) 0.0030(8) -0.0037(8) -0.0010(8)
C3A 0.0111(10) 0.0189(11) 0.0164(10) 0.0042(9) -0.0013(8) -0.0022(8)
C4A 0.0104(9) 0.0156(11) 0.0122(10) 0.0061(8) 0.0041(7) -0.0007(9)
C5A 0.0131(10) 0.0166(11) 0.0136(10) 0.0017(8) 0.0040(8) 0.0044(8)
C6A 0.0136(10) 0.0187(11) 0.0111(10) -0.0008(8) 0.0019(8) -0.0016(9)
C7A 0.0111(9) 0.0223(12) 0.0105(9) 0.0014(8) -0.0004(8) 0.0009(9)
C8A 0.0121(10) 0.0160(10) 0.0124(10) 0.0046(8) 0.0027(8) 0.0044(8)
C9A 0.0142(10) 0.0150(10) 0.0106(9) 0.0030(8) 0.0022(8) -0.0019(8)
C10A 0.0121(10) 0.0145(10) 0.0107(9) 0.0039(8) 0.0019(8) 0.0002(8)
C11A 0.0158(10) 0.0140(10) 0.0138(10) 0.0023(8) -0.0021(8) -0.0022(8)
C12A 0.0147(10) 0.0184(11) 0.0153(10) 0.0006(9) 0.0012(8) -0.0037(9)
C13A 0.0165(10) 0.0223(12) 0.0166(10) -0.0024(9) -0.0013(8) 0.0019(9)
C14A 0.0176(10) 0.0140(11) 0.0228(11) -0.0023(9) -0.0027(9) -0.0032(9)
C15A 0.0126(10) 0.0158(11) 0.0186(10) 0.0032(9) -0.0017(8) -0.0034(8)
O16A 0.0121(7) 0.0142(7) 0.0200(7) 0.0039(6) -0.0007(6) 0.0026(6)
O17A 0.0159(7) 0.0223(8) 0.0245(8) -0.0100(7) -0.0032(6) 0.0045(6)
O1B 0.0162(7) 0.0094(7) 0.0138(7) 0.0019(6) -0.0031(6) 0.0004(6)
C2B 0.0113(9) 0.0144(10) 0.0122(10) 0.0020(8) -0.0016(8) -0.0007(8)
C3B 0.0126(10) 0.0179(11) 0.0157(10) 0.0024(9) -0.0009(8) -0.0015(9)
C4B 0.0097(9) 0.0155(11) 0.0109(9) 0.0059(8) 0.0030(7) 0.0006(8)
C5B 0.0130(10) 0.0153(10) 0.0113(9) 0.0011(8) 0.0029(8) 0.0023(8)
C6B 0.0117(10) 0.0156(10) 0.0094(9) -0.0014(8) 0.0030(7) -0.0027(8)
C7B 0.0105(9) 0.0206(11) 0.0109(9) 0.0018(8) -0.0004(8) 0.0009(8)
C8B 0.0126(10) 0.0139(10) 0.0173(10) 0.0045(8) 0.0030(8) 0.0038(8)
C9B 0.0108(9) 0.0139(10) 0.0105(9) 0.0018(8) 0.0043(7) -0.0023(8)
C10B 0.0100(9) 0.0150(10) 0.0101(9) 0.0028(8) 0.0022(7) -0.0006(8)
C11B 0.0163(10) 0.0153(11) 0.0173(10) 0.0010(9) -0.0026(8) -0.0030(9)
C12B 0.0237(11) 0.0114(10) 0.0225(11) -0.0035(9) -0.0049(9) 0.0015(9)
C13B 0.0274(12) 0.0210(12) 0.0180(11) -0.0034(9) -0.0003(9) 0.0062(10)
C14B 0.0169(10) 0.0200(11) 0.0174(10) 0.0014(9) 0.0036(8) 0.0027(9)
C15B 0.0152(10) 0.0147(10) 0.0136(10) 0.0004(8) -0.0014(8) -0.0003(8)
O16B 0.0124(7) 0.0142(7) 0.0216(7) 0.0008(6) -0.0005(6) 0.0044(6)
O17B 0.0135(7) 0.0186(8) 0.0169(7) -0.0029(6) -0.0047(6) -0.0009(6)
O1C 0.0145(7) 0.0129(7) 0.0111(7) 0.0001(6) -0.0023(5) 0.0003(6)
C2C 0.0129(10) 0.0150(10) 0.0095(9) 0.0017(8) -0.0033(8) 0.0002(8)
C3C 0.0117(10) 0.0156(11) 0.0147(10) 0.0012(8) -0.0014(8) -0.0018(8)
C4C 0.0116(9) 0.0141(10) 0.0099(9) 0.0056(8) 0.0029(7) -0.0011(8)
C5C 0.0144(10) 0.0124(10) 0.0131(10) 0.0012(8) 0.0018(8) 0.0013(8)
C6C 0.0138(10) 0.0183(11) 0.0103(9) -0.0025(8) 0.0029(8) -0.0047(9)
C7C 0.0095(9) 0.0248(12) 0.0112(10) 0.0011(9) -0.0014(8) 0.0008(9)
C8C 0.0123(10) 0.0181(11) 0.0134(10) 0.0022(8) 0.0016(8) 0.0038(8)
C9C 0.0135(10) 0.0149(10) 0.0078(9) 0.0016(8) 0.0034(8) -0.0020(8)
C10C 0.0124(10) 0.0175(11) 0.0086(9) 0.0026(8) 0.0030(7) -0.0009(8)
C11C 0.0156(10) 0.0127(10) 0.0124(10) 0.0003(8) -0.0017(8) -0.0011(8)
C12C 0.0172(10) 0.0197(11) 0.0151(10) 0.0015(9) 0.0040(8) -0.0013(9)
C13C 0.0215(11) 0.0206(12) 0.0175(11) -0.0042(9) 0.0020(9) 0.0032(9)
C14C 0.0225(11) 0.0121(11) 0.0189(11) -0.0028(9) -0.0025(9) -0.0005(9)
C15C 0.0145(10) 0.0142(10) 0.0161(10) 0.0012(8) -0.0016(8) -0.0015(8)
O16C 0.0121(7) 0.0140(7) 0.0159(7) 0.0024(6) -0.0005(5) 0.0021(6)
O17C 0.0157(7) 0.0188(8) 0.0217(8) -0.0033(6) -0.0072(6) -0.0014(6)

loop_
_atom_type_symbol
_atom_type_description
_atom_type_scat_dispersion_real
_atom_type_scat_dispersion_imag
_atom_type_scat_source
C C 0.0033 0.0016 'International Tables Vol C Tables 4.2.6.8 and 6.1.1.4'
H H 0.0000 0.0000 'International Tables Vol C Tables 4.2.6.8 and 6.1.1.4'
O O 0.0106 0.0060 'International Tables Vol C Tables 4.2.6.8 and 6.1.1.4'

loop_
_geom_angle_atom_site_label_1
_geom_angle_atom_site_label_2
_geom_angle_atom_site_label_3
_geom_angle
C9A O1A C2A 114.60(14)
O1A C2A C15A 105.57(15)
O1A C2A C3A 108.02(15)
C15A C2A C3A 110.66(16)
O1A C2A C11A 108.91(14)
C15A C2A C11A 110.46(16)
C3A C2A C11A 112.91(16)
C4A C3A C2A 113.36(16)
C4A C3A H3A1 108.9
C2A C3A H3A1 108.9
C4A C3A H3A2 108.9
C2A C3A H3A2 108.9
H3A1 C3A H3A2 107.7
O16A C4A C10A 122.43(18)
O16A C4A C3A 121.67(17)
C10A C4A C3A 115.88(17)
C6A C5A C10A 120.25(19)
C6A C5A H5A 119.9
C10A C5A H5A 119.9
O17A C6A C5A 123.20(18)
O17A C6A C7A 117.27(16)
C5A C6A C7A 119.53(19)
C8A C7A C6A 120.74(17)
C8A C7A H7A 119.6
C6A C7A H7A 119.6
C7A C8A C9A 120.09(19)
C7A C8A H8A 120.0
C9A C8A H8A 120.0
O1A C9A C8A 117.96(18)
O1A C9A C10A 122.54(16)
C8A C9A C10A 119.50(18)
C5A C10A C9A 119.84(17)
C5A C10A C4A 120.99(18)
C9A C10A C4A 119.17(18)
C12A C11A C2A 111.98(16)
C12A C11A H11A 109.2
C2A C11A H11A 109.2
C12A C11A H11B 109.2
C2A C11A H11B 109.2
H11A C11A H11B 107.9
C13A C12A C11A 110.79(16)
C13A C12A H12A 109.5
C11A C12A H12A 109.5
C13A C12A H12B 109.5
C11A C12A H12B 109.5
H12A C12A H12B 108.1
C14A C13A C12A 110.83(17)
C14A C13A H13B 109.5
C12A C13A H13B 109.5
C14A C13A H13A 109.5
C12A C13A H13A 109.5
H13B C13A H13A 108.1
C13A C14A C15A 111.88(17)
C13A C14A H14A 109.2
C15A C14A H14A 109.2
C13A C14A H14B 109.2
C15A C14A H14B 109.2
H14A C14A H14B 107.9
C2A C15A C14A 113.90(16)
C2A C15A H15A 108.8
C14A C15A H15A 108.8
C2A C15A H15B 108.8
C14A C15A H15B 108.8
H15A C15A H15B 107.7
C6A O17A H17A 109.5
C9B O1B C2B 114.72(14)
O1B C2B C11B 105.06(15)
O1B C2B C3B 108.06(15)
C11B C2B C3B 111.57(16)
O1B C2B C15B 109.32(15)
C11B C2B C15B 110.03(16)
C3B C2B C15B 112.49(16)
C4B C3B C2B 113.28(16)
C4B C3B H3B2 108.9
C2B C3B H3B2 108.9
C4B C3B H3B1 108.9
C2B C3B H3B1 108.9
H3B2 C3B H3B1 107.7
O16B C4B C10B 121.96(18)
O16B C4B C3B 121.61(17)
C10B C4B C3B 116.37(17)
C6B C5B C10B 119.70(18)
C6B C5B H5B 120.1
C10B C5B H5B 120.1
O17B C6B C5B 118.37(18)
O17B C6B C7B 122.29(16)
C5B C6B C7B 119.33(18)
C8B C7B C6B 121.08(17)
C8B C7B H7B 119.5
C6B C7B H7B 119.5
C7B C8B C9B 119.56(19)
C7B C8B H8B 120.2
C9B C8B H8B 120.2
O1B C9B C8B 117.92(17)
O1B C9B C10B 122.59(16)
C8B C9B C10B 119.47(18)
C5B C10B C9B 120.40(17)
C5B C10B C4B 121.07(18)
C9B C10B C4B 118.49(17)
C2B C11B C12B 112.61(16)
C2B C11B H11C 109.1
C12B C11B H11C 109.1
C2B C11B H11D 109.1
C12B C11B H11D 109.1
H11C C11B H11D 107.8
C13B C12B C11B 112.16(17)
C13B C12B H12C 109.2
C11B C12B H12C 109.2
C13B C12B H12D 109.2
C11B C12B H12D 109.2
H12C C12B H12D 107.9
C12B C13B C14B 110.57(17)
C12B C13B H13C 109.5
C14B C13B H13C 109.5
C12B C13B H13D 109.5
C14B C13B H13D 109.5
H13C C13B H13D 108.1
C15B C14B C13B 111.11(17)
C15B C14B H14C 109.4
C13B C14B H14C 109.4
C15B C14B H14D 109.4
C13B C14B H14D 109.4
H14C C14B H14D 108.0
C14B C15B C2B 112.40(17)
C14B C15B H15D 109.1
C2B C15B H15D 109.1
C14B C15B H15C 109.1
C2B C15B H15C 109.1
H15D C15B H15C 107.9
C6B O17B H17B 109.5
C9C O1C C2C 114.29(14)
O1C C2C C3C 107.45(15)
O1C C2C C15C 105.32(15)
C3C C2C C15C 111.23(16)
O1C C2C C11C 109.20(15)
C3C C2C C11C 112.90(16)
C15C C2C C11C 110.39(16)
C4C C3C C2C 112.51(16)
C4C C3C H3C1 109.1
C2C C3C H3C1 109.1
C4C C3C H3C2 109.1
C2C C3C H3C2 109.1
H3C1 C3C H3C2 107.8
O16C C4C C10C 122.26(18)
O16C C4C C3C 122.00(16)
C10C C4C C3C 115.70(17)
C6C C5C C10C 119.88(19)
C6C C5C H5C 120.1
C10C C5C H5C 120.1
O17C C6C C5C 118.39(18)
O17C C6C C7C 122.22(17)
C5C C6C C7C 119.38(18)
C8C C7C C6C 121.46(17)
C8C C7C H7C 119.3
C6C C7C H7C 119.3
C7C C8C C9C 119.62(19)
C7C C8C H8C 120.2
C9C C8C H8C 120.2
O1C C9C C8C 117.15(17)
O1C C9C C10C 123.51(16)
C8C C9C C10C 119.34(18)
C5C C10C C9C 120.22(17)
C5C C10C C4C 121.40(18)
C9C C10C C4C 118.33(17)
C12C C11C C2C 112.18(16)
C12C C11C H11F 109.2
C2C C11C H11F 109.2
C12C C11C H11E 109.2
C2C C11C H11E 109.2
H11F C11C H11E 107.9
C13C C12C C11C 110.56(17)
C13C C12C H12F 109.5
C11C C12C H12F 109.5
C13C C12C H12E 109.5
C11C C12C H12E 109.5
H12F C12C H12E 108.1
C14C C13C C12C 110.99(17)
C14C C13C H13F 109.4
C12C C13C H13F 109.4
C14C C13C H13E 109.4
C12C C13C H13E 109.4
H13F C13C H13E 108.0
C13C C14C C15C 111.93(17)
C13C C14C H14F 109.2
C15C C14C H14F 109.2
C13C C14C H14E 109.2
C15C C14C H14E 109.2
H14F C14C H14E 107.9
C2C C15C C14C 113.30(16)
C2C C15C H15E 108.9
C14C C15C H15E 108.9
C2C C15C H15F 108.9
C14C C15C H15F 108.9
H15E C15C H15F 107.7
C6C O17C H17C 109.5

loop_
_geom_bond_atom_site_label_1
_geom_bond_atom_site_label_2
_geom_bond_distance
O1A C9A 1.371(2)
O1A C2A 1.466(2)
C2A C15A 1.519(3)
C2A C3A 1.525(3)
C2A C11A 1.533(3)
C3A C4A 1.507(3)
C3A H3A1 0.9700
C3A H3A2 0.9700
C4A O16A 1.227(2)
C4A C10A 1.471(3)
C5A C6A 1.381(3)
C5A C10A 1.399(3)
C5A H5A 0.9300
C6A O17A 1.367(2)
C6A C7A 1.402(3)
C7A C8A 1.379(3)
C7A H7A 0.9300
C8A C9A 1.393(3)
C8A H8A 0.9300
C9A C10A 1.405(3)
C11A C12A 1.526(3)
C11A H11A 0.9700
C11A H11B 0.9700
C12A C13A 1.523(3)
C12A H12A 0.9700
C12A H12B 0.9700
C13A C14A 1.523(3)
C13A H13B 0.9700
C13A H13A 0.9700
C14A C15A 1.532(3)
C14A H14A 0.9700
C14A H14B 0.9700
C15A H15A 0.9700
C15A H15B 0.9700
O17A H17A 0.8200
O1B C9B 1.370(2)
O1B C2B 1.468(2)
C2B C11B 1.525(3)
C2B C3B 1.525(3)
C2B C15B 1.534(3)
C3B C4B 1.504(3)
C3B H3B2 0.9700
C3B H3B1 0.9700
C4B O16B 1.226(2)
C4B C10B 1.472(3)
C5B C6B 1.382(3)
C5B C10B 1.400(3)
C5B H5B 0.9300
C6B O17B 1.361(2)
C6B C7B 1.405(3)
C7B C8B 1.386(3)
C7B H7B 0.9300
C8B C9B 1.388(3)
C8B H8B 0.9300
C9B C10B 1.405(3)
C11B C12B 1.528(3)
C11B H11C 0.9700
C11B H11D 0.9700
C12B C13B 1.526(3)
C12B H12C 0.9700
C12B H12D 0.9700
C13B C14B 1.532(3)
C13B H13C 0.9700
C13B H13D 0.9700
C14B C15B 1.527(3)
C14B H14C 0.9700
C14B H14D 0.9700
C15B H15D 0.9700
C15B H15C 0.9700
O17B H17B 0.8200
O1C C9C 1.368(2)
O1C C2C 1.469(2)
C2C C3C 1.519(3)
C2C C15C 1.524(3)
C2C C11C 1.532(3)
C3C C4C 1.505(3)
C3C H3C1 0.9700
C3C H3C2 0.9700
C4C O16C 1.231(2)
C4C C10C 1.474(3)
C5C C6C 1.380(3)
C5C C10C 1.402(3)
C5C H5C 0.9300
C6C O17C 1.369(2)
C6C C7C 1.394(3)
C7C C8C 1.379(3)
C7C H7C 0.9300
C8C C9C 1.394(3)
C8C H8C 0.9300
C9C C10C 1.402(3)
C11C C12C 1.529(3)
C11C H11F 0.9700
C11C H11E 0.9700
C12C C13C 1.525(3)
C12C H12F 0.9700
C12C H12E 0.9700
C13C C14C 1.524(3)
C13C H13F 0.9700
C13C H13E 0.9700
C14C C15C 1.526(3)
C14C H14F 0.9700
C14C H14E 0.9700
C15C H15E 0.9700
C15C H15F 0.9700
O17C H17C 0.8200

loop_
_geom_torsion_atom_site_label_1
_geom_torsion_atom_site_label_2
_geom_torsion_atom_site_label_3
_geom_torsion_atom_site_label_4
_geom_torsion
C9A O1A C2A C15A -174.71(15)
C9A O1A C2A C3A -56.3(2)
C9A O1A C2A C11A 66.7(2)
O1A C2A C3A C4A 53.5(2)
C15A C2A C3A C4A 168.59(16)
C11A C2A C3A C4A -67.0(2)
C2A C3A C4A O16A 156.70(18)
C2A C3A C4A C10A -24.9(2)
C10A C5A C6A O17A 178.89(18)
C10A C5A C6A C7A -1.5(3)
O17A C6A C7A C8A -178.99(17)
C5A C6A C7A C8A 1.4(3)
C6A C7A C8A C9A 0.5(3)
C2A O1A C9A C8A -150.52(17)
C2A O1A C9A C10A 29.9(2)
C7A C8A C9A O1A 178.27(17)
C7A C8A C9A C10A -2.2(3)
C6A C5A C10A C9A -0.2(3)
C6A C5A C10A C4A 179.48(18)
O1A C9A C10A C5A -178.42(17)
C8A C9A C10A C5A 2.0(3)
O1A C9A C10A C4A 1.9(3)
C8A C9A C10A C4A -177.64(17)
O16A C4A C10A C5A -4.8(3)
C3A C4A C10A C5A 176.78(17)
O16A C4A C10A C9A 174.82(18)
C3A C4A C10A C9A -3.6(3)
O1A C2A C11A C12A 61.6(2)
C15A C2A C11A C12A -53.9(2)
C3A C2A C11A C12A -178.40(16)
C2A C11A C12A C13A 57.8(2)
C11A C12A C13A C14A -57.1(2)
C12A C13A C14A C15A 53.6(2)
O1A C2A C15A C14A -66.7(2)
C3A C2A C15A C14A 176.69(16)
C11A C2A C15A C14A 50.9(2)
C13A C14A C15A C2A -51.6(2)
C9B O1B C2B C11B 175.40(15)
C9B O1B C2B C3B 56.2(2)
C9B O1B C2B C15B -66.5(2)
O1B C2B C3B C4B -52.6(2)
C11B C2B C3B C4B -167.61(16)
C15B C2B C3B C4B 68.2(2)
C2B C3B C4B O16B -161.32(17)
C2B C3B C4B C10B 21.4(2)
C10B C5B C6B O17B -175.69(17)
C10B C5B C6B C7B 4.3(3)
O17B C6B C7B C8B 174.28(17)
C5B C6B C7B C8B -5.7(3)
C6B C7B C8B C9B 1.0(3)
C2B O1B C9B C8B 154.15(17)
C2B O1B C9B C10B -27.3(2)
C7B C8B C9B O1B -176.31(17)
C7B C8B C9B C10B 5.1(3)
C6B C5B C10B C9B 1.7(3)
C6B C5B C10B C4B -175.82(17)
O1B C9B C10B C5B 175.00(17)
C8B C9B C10B C5B -6.4(3)
O1B C9B C10B C4B -7.4(3)
C8B C9B C10B C4B 171.14(17)
O16B C4B C10B C5B 9.6(3)
C3B C4B C10B C5B -173.10(17)
O16B C4B C10B C9B -167.94(18)
C3B C4B C10B C9B 9.3(3)
O1B C2B C11B C12B 64.2(2)
C3B C2B C11B C12B -178.99(16)
C15B C2B C11B C12B -53.4(2)
C2B C11B C12B C13B 54.4(2)
C11B C12B C13B C14B -54.3(2)
C12B C13B C14B C15B 55.1(2)
C13B C14B C15B C2B -56.3(2)
O1B C2B C15B C14B -60.2(2)
C11B C2B C15B C14B 54.7(2)
C3B C2B C15B C14B 179.76(16)
C9C O1C C2C C3C -55.90(19)
C9C O1C C2C C15C -174.57(15)
C9C O1C C2C C11C 66.88(19)
O1C C2C C3C C4C 57.0(2)
C15C C2C C3C C4C 171.74(15)
C11C C2C C3C C4C -63.5(2)
C2C C3C C4C O16C 153.56(17)
C2C C3C C4C C10C -28.6(2)
C10C C5C C6C O17C -179.87(17)
C10C C5C C6C C7C -1.3(3)
O17C C6C C7C C8C -179.26(18)
C5C C6C C7C C8C 2.2(3)
C6C C7C C8C C9C -0.2(3)
C2C O1C C9C C8C -154.61(16)
C2C O1C C9C C10C 25.9(2)
C7C C8C C9C O1C 177.86(17)
C7C C8C C9C C10C -2.7(3)
C6C C5C C10C C9C -1.6(3)
C6C C5C C10C C4C 175.85(18)
O1C C9C C10C C5C -177.00(17)
C8C C9C C10C C5C 3.6(3)
O1C C9C C10C C4C 5.5(3)
C8C C9C C10C C4C -173.95(17)
O16C C4C C10C C5C -2.8(3)
C3C C4C C10C C5C 179.33(17)
O16C C4C C10C C9C 174.69(17)
C3C C4C C10C C9C -3.2(3)
O1C C2C C11C C12C 61.1(2)
C3C C2C C11C C12C -179.45(16)
C15C C2C C11C C12C -54.2(2)
C2C C11C C12C C13C 57.2(2)
C11C C12C C13C C14C -56.4(2)
C12C C13C C14C C15C 54.2(2)
O1C C2C C15C C14C -65.9(2)
C3C C2C C15C C14C 178.01(16)
C11C C2C C15C C14C 51.9(2)
C13C C14C C15C C2C -52.6(2)
